data_4511279
loop_
_publ_author_name
'Ye, Han-Tao'
'Ren, Chang-Yue'
'Hou, Guang-Feng'
'Yu, Ying-Hui'
'Xu, Xin'
'Gao, Jin-Sheng'
'Yan, Peng-Fei'
'Ng, Seik-Weng'

_publ_section_title
;
 Syntheses, Structures, and Second-Order Nonlinear Optical Properties of
 Chiral Zinc(II) Coordination Polymers Based on
 (R)-4-(4-(1-Carboxyethoxy)phenoxy)-3-fluorobenzoic Acid and Effect of the
 Second Ligand with Imidazole Group
;
_journal_issue 7
_journal_name_full 'Crystal Growth &amp; Design'
_journal_page_first 3309
_journal_paper_doi 10.1021/cg500197v
_journal_volume 14
_journal_year 2014
_chemical_formula_moiety 'C52 H50 F2 N8 O12 Zn2, 2(H2 O)'
_chemical_formula_sum 'C52 H54 F2 N8 O14 Zn2'
_chemical_formula_weight 1183.77
_chemical_name_systematic
; 
 ? 
;
_space_group_IT_number 4
_symmetry_cell_setting monoclinic
_symmetry_space_group_name_Hall 'P 2yb'
_symmetry_space_group_name_H-M 'P 1 21 1'
_atom_sites_solution_hydrogens geom
_atom_sites_solution_primary direct
_atom_sites_solution_secondary difmap
_audit_creation_method SHELXL-97
_cell_angle_alpha 90.00
_cell_angle_beta 95.878(2)
_cell_angle_gamma 90.00
_cell_formula_units_Z 2
_cell_length_a 10.3254(3)
_cell_length_b 17.7175(6)
_cell_length_c 14.3986(4)
_cell_measurement_reflns_used 4798
_cell_measurement_temperature 293(2)
_cell_measurement_theta_max 28.5418
_cell_measurement_theta_min 3.2595
_cell_volume 2620.23(14)
_computing_cell_refinement
;
CrysAlisPro, Agilent Technologies,
Version 1.171.35.21 (release 20-01-2012 CrysAlis171 .NET)
(compiled Jan 23 2012,18:06:46)
;
_computing_data_collection
;
CrysAlisPro, Agilent Technologies,
Version 1.171.35.21 (release 20-01-2012 CrysAlis171 .NET)
(compiled Jan 23 2012,18:06:46)
;
_computing_data_reduction
;
CrysAlisPro, Agilent Technologies,
Version 1.171.35.21 (release 20-01-2012 CrysAlis171 .NET)
(compiled Jan 23 2012,18:06:46)
;
_computing_structure_refinement 'SHELXL-97 (Sheldrick, 1997)'
_computing_structure_solution 'SHELXS-97 (Sheldrick, 1990)'
_diffrn_ambient_temperature 293(2)
_diffrn_detector_area_resol_mean 16.1954
_diffrn_measured_fraction_theta_full 0.998
_diffrn_measured_fraction_theta_max 0.998
_diffrn_measurement_device_type 'Xcalibur, Eos'
_diffrn_measurement_method '\w scans'
_diffrn_radiation_monochromator graphite
_diffrn_radiation_source 'fine-focus sealed tube'
_diffrn_radiation_type MoK\a
_diffrn_radiation_wavelength 0.71073
_diffrn_reflns_av_R_equivalents 0.0237
_diffrn_reflns_av_sigmaI/netI 0.0465
_diffrn_reflns_limit_h_max 12
_diffrn_reflns_limit_h_min -12
_diffrn_reflns_limit_k_max 21
_diffrn_reflns_limit_k_min -21
_diffrn_reflns_limit_l_max 15
_diffrn_reflns_limit_l_min -17
_diffrn_reflns_number 17770
_diffrn_reflns_theta_full 26.00
_diffrn_reflns_theta_max 26.00
_diffrn_reflns_theta_min 3.27
_exptl_absorpt_coefficient_mu 0.997
_exptl_absorpt_correction_T_max 0.8648
_exptl_absorpt_correction_T_min 0.8179
_exptl_absorpt_correction_type multi-scan
_exptl_absorpt_process_details
;
CrysAlisPro, Agilent Technologies,
Version 1.171.35.21 (release 20-01-2012 CrysAlis171 .NET)
(compiled Jan 23 2012,18:06:46)
Empirical absorption correction using spherical harmonics,
 implemented in SCALE3 ABSPACK scaling algorithm.
;
_exptl_crystal_colour colorless
_exptl_crystal_density_diffrn 1.500
_exptl_crystal_density_method 'not measured'
_exptl_crystal_description block
_exptl_crystal_F_000 1224
_exptl_crystal_size_max 0.21
_exptl_crystal_size_mid 0.19
_exptl_crystal_size_min 0.15
_refine_diff_density_max 0.398
_refine_diff_density_min -0.391
_refine_diff_density_rms 0.052
_refine_ls_abs_structure_details 'Flack H D (1983), Acta Cryst. A39, 876-881'
_refine_ls_abs_structure_Flack 0.001(10)
_refine_ls_extinction_method none
_refine_ls_goodness_of_fit_ref 1.014
_refine_ls_hydrogen_treatment mixed
_refine_ls_matrix_type full
_refine_ls_number_parameters 705
_refine_ls_number_reflns 10137
_refine_ls_number_restraints 13
_refine_ls_restrained_S_all 1.020
_refine_ls_R_factor_all 0.0603
_refine_ls_R_factor_gt 0.0456
_refine_ls_shift/su_max 0.001
_refine_ls_shift/su_mean 0.000
_refine_ls_structure_factor_coef Fsqd
_refine_ls_weighting_details 'calc w=1/[\s^2^(Fo^2^)+(0.0511P)^2^+1.0130P] where P=(Fo^2^+2Fc^2^)/3'
_refine_ls_weighting_scheme calc
_refine_ls_wR_factor_gt 0.1003
_refine_ls_wR_factor_ref 0.1089
_reflns_number_gt 8446
_reflns_number_total 10137
_reflns_threshold_expression >2sigma(I)
_cod_data_source_file cg500197v_si_002.cif
_cod_data_source_block II
_cod_depositor_comments 'Adding full bibliography for 4511278--4511282.cif.'
_cod_original_sg_symbol_H-M 'P 21'
_cod_database_code 4511279

loop_
_symmetry_equiv_pos_as_xyz
'x, y, z'
'-x, y+1/2, -z'

loop_
_atom_site_label
_atom_site_type_symbol
_atom_site_fract_x
_atom_site_fract_y
_atom_site_fract_z
_atom_site_U_iso_or_equiv
_atom_site_adp_type
_atom_site_occupancy
_atom_site_symmetry_multiplicity
_atom_site_calc_flag
_atom_site_refinement_flags
C1 C 1.2215(4) 0.4118(3) 0.7214(3) 0.0416(9) Uani 1 1 d .
C2 C 1.3411(4) 0.3882(3) 0.6948(3) 0.0450(10) Uani 1 1 d .
H2 H 1.3554 0.3876 0.6321 0.054 Uiso 1 1 calc R
C3 C 1.4361(4) 0.3662(3) 0.7610(3) 0.0433(10) Uani 1 1 d .
C4 C 1.4193(4) 0.3660(2) 0.8554(3) 0.0391(9) Uani 1 1 d .
C5 C 1.2999(4) 0.3866(3) 0.8821(3) 0.0471(11) Uani 1 1 d .
H5 H 1.2854 0.3857 0.9448 0.056 Uiso 1 1 calc R
C6 C 1.2016(4) 0.4087(3) 0.8148(3) 0.0445(10) Uani 1 1 d .
H6 H 1.1206 0.4216 0.8329 0.053 Uiso 1 1 calc R
C7 C 1.1177(4) 0.4426(3) 0.6506(3) 0.0472(11) Uani 1 1 d .
C8 C 1.5035(4) 0.3469(3) 1.0115(3) 0.0410(10) Uani 1 1 d .
C9 C 1.4638(5) 0.2818(3) 1.0505(3) 0.0540(12) Uani 1 1 d .
H9 H 1.4581 0.2370 1.0166 0.065 Uiso 1 1 calc R
C10 C 1.4322(5) 0.2836(3) 1.1412(3) 0.0538(12) Uani 1 1 d .
H10 H 1.4045 0.2396 1.1684 0.065 Uiso 1 1 calc R
C11 C 1.4409(4) 0.3492(2) 1.1920(3) 0.0361(9) Uani 1 1 d .
C12 C 1.4885(4) 0.4132(3) 1.1537(3) 0.0439(10) Uani 1 1 d .
H12 H 1.4989 0.4573 1.1888 0.053 Uiso 1 1 calc R
C13 C 1.5209(4) 0.4119(3) 1.0624(3) 0.0456(10) Uani 1 1 d .
H13 H 1.5541 0.4549 1.0362 0.055 Uiso 1 1 calc R
C14 C 1.3540(4) 0.4132(3) 1.3192(3) 0.0445(10) Uani 1 1 d .
H14 H 1.4251 0.4500 1.3282 0.053 Uiso 1 1 calc R
C15 C 1.2394(4) 0.4488(3) 1.2582(3) 0.0482(10) Uani 1 1 d .
C16 C 1.3145(5) 0.3904(3) 1.4132(3) 0.0618(14) Uani 1 1 d .
H16A H 1.2594 0.3467 1.4062 0.093 Uiso 1 1 calc R
H16B H 1.2682 0.4312 1.4387 0.093 Uiso 1 1 calc R
H16C H 1.3909 0.3788 1.4545 0.093 Uiso 1 1 calc R
C17 C 0.4723(5) 0.6323(3) 0.6208(3) 0.0563(13) Uani 1 1 d .
C18 C 0.3916(5) 0.5876(3) 0.5618(4) 0.0634(13) Uani 1 1 d .
H18 H 0.3454 0.5484 0.5859 0.076 Uiso 1 1 calc R
C19 C 0.3791(5) 0.6012(3) 0.4659(3) 0.0561(12) Uani 1 1 d .
H19 H 0.3261 0.5709 0.4252 0.067 Uiso 1 1 calc R
C20 C 0.4470(5) 0.6605(3) 0.4332(3) 0.0522(12) Uani 1 1 d .
C21 C 0.5209(5) 0.7074(3) 0.4929(4) 0.0589(13) Uani 1 1 d .
H21 H 0.5618 0.7491 0.4697 0.071 Uiso 1 1 calc R
C22 C 0.5341(5) 0.6928(3) 0.5857(4) 0.0603(13) Uani 1 1 d .
H22 H 0.5856 0.7241 0.6260 0.072 Uiso 1 1 calc R
C23 C 0.5691(5) 0.5533(3) 0.7382(3) 0.0580(13) Uani 1 1 d .
H23 H 0.5270 0.5096 0.7061 0.070 Uiso 1 1 calc R
C24 C 0.7056(5) 0.5630(3) 0.7054(3) 0.0497(11) Uani 1 1 d .
C25 C 0.5744(6) 0.5406(4) 0.8423(3) 0.0742(16) Uani 1 1 d .
H25A H 0.6145 0.5834 0.8746 0.111 Uiso 1 1 calc R
H25B H 0.6243 0.4961 0.8589 0.111 Uiso 1 1 calc R
H25C H 0.4876 0.5344 0.8595 0.111 Uiso 1 1 calc R
C26 C 0.5349(4) 0.6359(2) 0.2929(3) 0.0415(10) Uani 1 1 d .
C27 C 0.5301(4) 0.6439(2) 0.1972(3) 0.0405(9) Uani 1 1 d .
C28 C 0.6196(4) 0.6113(3) 0.1461(3) 0.0441(10) Uani 1 1 d .
H28 H 0.6137 0.6182 0.0817 0.053 Uiso 1 1 calc R
C29 C 0.7197(4) 0.5678(2) 0.1909(3) 0.0404(9) Uani 1 1 d .
C30 C 0.7248(4) 0.5589(3) 0.2862(3) 0.0490(11) Uani 1 1 d .
H30 H 0.7902 0.5294 0.3170 0.059 Uiso 1 1 calc R
C31 C 0.6349(4) 0.5929(3) 0.3367(3) 0.0520(12) Uani 1 1 d .
H31 H 0.6414 0.5870 0.4012 0.062 Uiso 1 1 calc R
C32 C 0.8176(4) 0.5312(3) 0.1356(3) 0.0482(11) Uani 1 1 d .
C33 C 0.8867(4) 0.4043(3) 0.4182(3) 0.0465(10) Uani 1 1 d .
H33 H 0.9725 0.4144 0.4080 0.056 Uiso 1 1 calc R
C34 C 0.7064(5) 0.4027(3) 0.4774(4) 0.0603(13) Uani 1 1 d .
H34 H 0.6423 0.4120 0.5169 0.072 Uiso 1 1 calc R
C35 C 0.6919(5) 0.3594(3) 0.4010(4) 0.0628(14) Uani 1 1 d .
H35 H 0.6173 0.3332 0.3781 0.075 Uiso 1 1 calc R
C36 C 0.8344(5) 0.3256(3) 0.2750(3) 0.0589(13) Uani 1 1 d .
H36A H 0.9213 0.3395 0.2612 0.071 Uiso 1 1 calc R
H36B H 0.7730 0.3445 0.2249 0.071 Uiso 1 1 calc R
C37 C 0.8245(5) 0.2410(3) 0.2787(3) 0.0552(12) Uani 1 1 d .
H37A H 0.7413 0.2266 0.2992 0.066 Uiso 1 1 calc R
H37B H 0.8930 0.2211 0.3232 0.066 Uiso 1 1 calc R
C38 C 0.8372(6) 0.2076(3) 0.1813(3) 0.0619(13) Uani 1 1 d .
H38A H 0.7641 0.2240 0.1383 0.074 Uiso 1 1 calc R
H38B H 0.9164 0.2262 0.1584 0.074 Uiso 1 1 calc R
C39 C 0.8404(6) 0.1236(3) 0.1847(3) 0.0625(14) Uani 1 1 d .
H39A H 0.9208 0.1071 0.2195 0.075 Uiso 1 1 calc R
H39B H 0.7684 0.1053 0.2168 0.075 Uiso 1 1 calc R
C40 C 0.9171(4) 0.0477(2) 0.0543(3) 0.0460(10) Uani 1 1 d .
H40 H 0.9971 0.0341 0.0854 0.055 Uiso 1 1 calc R
C41 C 0.7554(4) 0.0584(3) -0.0497(4) 0.0593(13) Uani 1 1 d .
H41 H 0.7014 0.0533 -0.1052 0.071 Uiso 1 1 calc R
C42 C 0.7275(5) 0.0993(3) 0.0242(4) 0.0636(14) Uani 1 1 d .
H42 H 0.6524 0.1273 0.0294 0.076 Uiso 1 1 calc R
C43 C 1.0225(5) 0.6164(4) 0.4613(5) 0.0770(17) Uani 1 1 d .
H43 H 1.0752 0.5793 0.4394 0.092 Uiso 1 1 calc R
C44 C 0.8842(7) 0.6736(4) 0.5359(5) 0.0807(17) Uani 1 1 d .
H44 H 0.8219 0.6836 0.5765 0.097 Uiso 1 1 calc R
C45 C 0.9346(7) 0.7244(4) 0.4816(5) 0.0814(18) Uani 1 1 d .
H45 H 0.9131 0.7754 0.4769 0.098 Uiso 1 1 calc R
C46 C 1.1068(7) 0.7243(6) 0.3708(6) 0.126(4) Uani 1 1 d .
H46A H 1.1534 0.7651 0.4045 0.151 Uiso 1 1 calc R
H46B H 1.1711 0.6877 0.3555 0.151 Uiso 1 1 calc R
C47 C 1.0449(11) 0.7549(8) 0.2838(6) 0.157(5) Uani 1 1 d .
H47A H 0.9806 0.7909 0.3010 0.188 Uiso 1 1 calc R
H47B H 1.1112 0.7841 0.2569 0.188 Uiso 1 1 calc R
C48 C 0.9879(15) 0.7156(8) 0.2166(9) 0.196(5) Uani 1 1 d U
H48A H 0.8983 0.7329 0.2110 0.236 Uiso 1 1 calc R
H48B H 0.9862 0.6648 0.2414 0.236 Uiso 1 1 calc R
C49 C 1.0176(8) 0.7057(4) 0.1208(5) 0.093(2) Uani 1 1 d .
H49A H 0.9422 0.6828 0.0861 0.112 Uiso 1 1 calc R
H49B H 1.0883 0.6696 0.1214 0.112 Uiso 1 1 calc R
C50 C 0.9746(5) 0.8093(3) 0.0049(4) 0.0593(13) Uani 1 1 d .
H50 H 0.8898 0.7946 -0.0149 0.071 Uiso 1 1 calc R
C51 C 1.1547(5) 0.8684(4) 0.0213(4) 0.0771(17) Uani 1 1 d .
H51 H 1.2192 0.9040 0.0142 0.093 Uiso 1 1 calc R
C52 C 1.1674(5) 0.8091(5) 0.0781(5) 0.093(2) Uani 1 1 d .
H52 H 1.2410 0.7958 0.1173 0.111 Uiso 1 1 calc R
F1 F 1.5553(3) 0.34657(19) 0.73615(19) 0.0665(8) Uani 1 1 d .
F2 F 0.4339(3) 0.68641(18) 0.15414(19) 0.0664(8) Uani 1 1 d .
N1 N 0.8304(3) 0.4310(2) 0.4885(2) 0.0454(9) Uani 1 1 d .
N2 N 0.8076(4) 0.3612(2) 0.3633(3) 0.0489(9) Uani 1 1 d .
N3 N 0.8744(3) 0.0256(2) -0.0315(2) 0.0442(9) Uani 1 1 d .
N4 N 0.8312(4) 0.0916(2) 0.0899(3) 0.0503(9) Uani 1 1 d .
N5 N 0.9386(4) 0.6038(3) 0.5226(3) 0.0609(11) Uani 1 1 d .
N6 N 1.0232(4) 0.6880(3) 0.4344(4) 0.0731(13) Uani 1 1 d .
N7 N 1.0539(4) 0.7723(2) 0.0680(3) 0.0595(11) Uani 1 1 d .
N8 N 1.0316(4) 0.8690(2) -0.0256(3) 0.0545(10) Uani 1 1 d .
O1 O 1.0170(3) 0.4679(2) 0.6836(2) 0.0548(9) Uani 1 1 d .
O2 O 1.1340(3) 0.4441(3) 0.5682(2) 0.0819(13) Uani 1 1 d .
O3 O 1.5258(3) 0.34699(19) 0.91692(19) 0.0512(8) Uani 1 1 d .
O4 O 1.4010(3) 0.34576(16) 1.27988(18) 0.0420(7) Uani 1 1 d .
O5 O 1.1769(3) 0.40600(17) 1.1982(2) 0.0495(7) Uani 1 1 d .
O6 O 1.2148(4) 0.5146(2) 1.2727(3) 0.0864(12) Uani 1 1 d .
O7 O 0.7264(3) 0.5200(2) 0.6398(2) 0.0614(9) Uani 1 1 d .
O8 O 0.7830(4) 0.6083(3) 0.7428(3) 0.0851(12) Uani 1 1 d .
O9 O 0.4912(4) 0.6179(2) 0.7163(2) 0.0670(10) Uani 1 1 d .
O10 O 0.4404(3) 0.67189(19) 0.3361(2) 0.0568(8) Uani 1 1 d .
O11 O 0.9031(3) 0.4917(2) 0.1829(2) 0.0593(9) Uani 1 1 d .
O12 O 0.8106(3) 0.5391(2) 0.0503(2) 0.0672(10) Uani 1 1 d .
O13 O 0.8172(6) 0.6645(3) -0.0661(4) 0.121(2) Uani 1 1 d .
H131 H 0.7920 0.6684 -0.1240 0.181 Uiso 1 1 d R
H132 H 0.8383 0.6188 -0.0547 0.181 Uiso 1 1 d R
O14 O 0.1302(7) 0.2601(5) 0.2625(6) 0.187(3) Uani 1 1 d U
H142 H 0.1318 0.2362 0.2114 0.281 Uiso 1 1 d R
H141 H 0.1436 0.3055 0.2471 0.281 Uiso 1 1 d R
Zn1 Zn 0.89218(5) 0.50809(3) 0.58653(3) 0.04777(14) Uani 1 1 d .
Zn2 Zn 1.03982(4) 0.45290(3) 1.11217(3) 0.04378(13) Uani 1 1 d .

loop_
_atom_site_aniso_label
_atom_site_aniso_U_11
_atom_site_aniso_U_22
_atom_site_aniso_U_33
_atom_site_aniso_U_23
_atom_site_aniso_U_13
_atom_site_aniso_U_12
C1 0.039(2) 0.052(3) 0.035(2) -0.0071(19) 0.0051(17) 0.0000(19)
C2 0.050(2) 0.059(3) 0.027(2) -0.0025(19) 0.0070(18) 0.001(2)
C3 0.043(2) 0.050(3) 0.038(2) -0.007(2) 0.0111(18) 0.007(2)
C4 0.040(2) 0.042(2) 0.034(2) -0.0020(18) 0.0036(17) 0.0051(18)
C5 0.045(2) 0.064(3) 0.033(2) -0.003(2) 0.0077(18) 0.001(2)
C6 0.038(2) 0.063(3) 0.033(2) -0.007(2) 0.0088(17) 0.005(2)
C7 0.039(2) 0.063(3) 0.037(2) -0.010(2) -0.0049(17) -0.005(2)
C8 0.040(2) 0.054(3) 0.030(2) 0.0030(19) 0.0051(17) 0.011(2)
C9 0.078(3) 0.043(3) 0.041(3) -0.003(2) 0.004(2) 0.008(2)
C10 0.077(3) 0.040(3) 0.045(3) 0.005(2) 0.009(2) -0.002(2)
C11 0.039(2) 0.039(2) 0.030(2) 0.0060(17) 0.0005(16) 0.0091(17)
C12 0.046(2) 0.042(2) 0.043(2) -0.0022(19) 0.0033(18) -0.006(2)
C13 0.047(2) 0.047(3) 0.043(2) 0.008(2) 0.0058(19) -0.007(2)
C14 0.053(2) 0.049(3) 0.031(2) 0.0001(19) 0.0002(18) 0.012(2)
C15 0.056(2) 0.049(3) 0.040(2) 0.009(2) 0.0042(19) 0.008(2)
C16 0.081(3) 0.071(4) 0.035(3) 0.007(2) 0.017(2) 0.027(3)
C17 0.060(3) 0.068(3) 0.041(3) -0.006(2) 0.005(2) 0.015(3)
C18 0.057(3) 0.064(3) 0.070(4) 0.005(3) 0.011(3) 0.002(3)
C19 0.055(3) 0.059(3) 0.052(3) -0.011(2) -0.004(2) 0.008(2)
C20 0.059(3) 0.050(3) 0.047(3) -0.010(2) 0.003(2) 0.019(2)
C21 0.074(3) 0.045(3) 0.057(3) -0.005(2) 0.004(3) -0.004(3)
C22 0.074(3) 0.056(3) 0.052(3) -0.020(2) 0.008(3) -0.003(3)
C23 0.077(3) 0.047(3) 0.053(3) 0.000(2) 0.024(2) -0.003(3)
C24 0.057(3) 0.052(3) 0.041(2) 0.000(2) 0.006(2) -0.002(2)
C25 0.081(4) 0.091(4) 0.050(3) 0.006(3) 0.007(3) -0.013(3)
C26 0.048(2) 0.038(2) 0.037(2) -0.0027(18) -0.0002(18) 0.0076(19)
C27 0.044(2) 0.036(2) 0.040(2) 0.0081(18) -0.0053(18) 0.0065(18)
C28 0.051(2) 0.047(3) 0.034(2) 0.0103(19) 0.0016(18) 0.004(2)
C29 0.040(2) 0.039(2) 0.042(2) 0.0031(18) 0.0024(17) 0.0002(18)
C30 0.049(2) 0.054(3) 0.042(2) 0.006(2) -0.0037(19) 0.012(2)
C31 0.061(3) 0.061(3) 0.033(2) 0.001(2) -0.002(2) 0.018(2)
C32 0.042(2) 0.053(3) 0.052(3) 0.009(2) 0.012(2) 0.003(2)
C33 0.039(2) 0.057(3) 0.042(2) -0.008(2) 0.0002(18) 0.001(2)
C34 0.049(3) 0.072(3) 0.061(3) -0.027(3) 0.008(2) -0.007(2)
C35 0.046(3) 0.073(4) 0.069(3) -0.032(3) 0.003(2) -0.012(2)
C36 0.079(3) 0.054(3) 0.044(3) -0.013(2) 0.005(2) 0.005(3)
C37 0.069(3) 0.054(3) 0.043(3) -0.009(2) 0.005(2) -0.003(2)
C38 0.089(4) 0.051(3) 0.046(3) -0.012(2) 0.008(3) 0.001(3)
C39 0.090(4) 0.054(3) 0.045(3) -0.009(2) 0.010(3) 0.003(3)
C40 0.047(2) 0.041(2) 0.049(3) -0.005(2) 0.004(2) 0.002(2)
C41 0.047(2) 0.064(3) 0.064(3) -0.020(3) -0.008(2) 0.006(2)
C42 0.048(3) 0.076(4) 0.066(3) -0.023(3) 0.002(2) 0.016(3)
C43 0.050(3) 0.087(4) 0.094(5) 0.020(4) 0.007(3) 0.014(3)
C44 0.107(5) 0.062(4) 0.074(4) -0.010(3) 0.010(3) 0.003(4)
C45 0.107(5) 0.057(4) 0.080(4) 0.003(3) 0.005(4) -0.006(4)
C46 0.076(4) 0.159(8) 0.137(7) 0.092(7) -0.009(4) -0.010(5)
C47 0.157(9) 0.233(14) 0.081(6) 0.003(7) 0.014(6) -0.057(9)
C48 0.243(10) 0.176(9) 0.170(8) 0.002(7) 0.024(8) -0.050(8)
C49 0.131(6) 0.081(5) 0.068(4) 0.002(3) 0.009(4) -0.019(4)
C50 0.053(3) 0.061(3) 0.065(3) -0.016(3) 0.008(2) -0.005(3)
C51 0.057(3) 0.081(4) 0.089(4) 0.016(4) -0.009(3) -0.005(3)
C52 0.046(3) 0.108(6) 0.119(6) 0.015(5) -0.013(3) 0.003(3)
F1 0.0530(16) 0.102(2) 0.0464(16) -0.0008(15) 0.0167(12) 0.0267(16)
F2 0.0690(18) 0.075(2) 0.0529(17) 0.0104(14) -0.0044(13) 0.0314(16)
N1 0.0426(18) 0.049(2) 0.042(2) -0.0128(16) -0.0058(15) 0.0018(16)
N2 0.056(2) 0.047(2) 0.042(2) -0.0088(17) -0.0025(17) 0.0017(18)
N3 0.0446(19) 0.041(2) 0.047(2) -0.0121(16) 0.0057(16) -0.0037(16)
N4 0.061(2) 0.045(2) 0.046(2) -0.0115(17) 0.0113(18) 0.0012(19)
N5 0.048(2) 0.067(3) 0.065(3) -0.004(2) -0.012(2) -0.005(2)
N6 0.052(2) 0.086(4) 0.078(3) 0.022(3) -0.011(2) -0.002(3)
N7 0.063(3) 0.060(3) 0.055(3) -0.007(2) 0.002(2) 0.009(2)
N8 0.046(2) 0.061(3) 0.058(2) -0.010(2) 0.0090(18) 0.0014(19)
O1 0.0469(16) 0.074(2) 0.0412(16) -0.0049(16) -0.0052(13) 0.0129(16)
O2 0.0570(19) 0.155(4) 0.0327(17) 0.004(2) -0.0019(14) 0.021(3)
O3 0.0453(16) 0.076(2) 0.0323(16) 0.0047(15) 0.0054(13) 0.0146(15)
O4 0.0527(16) 0.0429(16) 0.0304(15) 0.0066(12) 0.0044(12) 0.0116(13)
O5 0.0466(16) 0.0494(18) 0.0506(18) 0.0043(15) -0.0052(14) 0.0064(14)
O6 0.113(3) 0.056(2) 0.083(3) -0.008(2) -0.029(2) 0.036(2)
O7 0.0550(17) 0.071(2) 0.057(2) -0.0209(18) 0.0038(15) 0.0039(18)
O8 0.090(3) 0.090(3) 0.078(3) -0.025(2) 0.026(2) -0.032(3)
O9 0.083(2) 0.074(2) 0.046(2) -0.0040(17) 0.0141(17) 0.019(2)
O10 0.065(2) 0.063(2) 0.0421(18) -0.0003(15) 0.0024(15) 0.0269(17)
O11 0.0473(16) 0.077(2) 0.0561(19) 0.0183(17) 0.0163(14) 0.0200(17)
O12 0.072(2) 0.086(3) 0.047(2) 0.0175(18) 0.0210(17) 0.0154(19)
O13 0.160(5) 0.079(3) 0.110(4) 0.011(3) -0.049(4) -0.008(3)
O14 0.153(5) 0.168(6) 0.248(7) 0.030(6) 0.051(5) -0.013(5)
Zn1 0.0453(3) 0.0523(3) 0.0432(3) -0.0095(2) -0.0074(2) 0.0009(3)
Zn2 0.0397(2) 0.0486(3) 0.0437(3) 0.0130(2) 0.00705(19) 0.0053(2)

loop_
_atom_type_symbol
_atom_type_description
_atom_type_scat_dispersion_real
_atom_type_scat_dispersion_imag
_atom_type_scat_source
C C 0.0033 0.0016 'International Tables Vol C Tables 4.2.6.8 and 6.1.1.4'
H H 0.0000 0.0000 'International Tables Vol C Tables 4.2.6.8 and 6.1.1.4'
F F 0.0171 0.0103 'International Tables Vol C Tables 4.2.6.8 and 6.1.1.4'
N N 0.0061 0.0033 'International Tables Vol C Tables 4.2.6.8 and 6.1.1.4'
O O 0.0106 0.0060 'International Tables Vol C Tables 4.2.6.8 and 6.1.1.4'
Zn Zn 0.2839 1.4301 'International Tables Vol C Tables 4.2.6.8 and 6.1.1.4'

loop_
_geom_angle_atom_site_label_1
_geom_angle_atom_site_label_2
_geom_angle_atom_site_label_3
_geom_angle
_geom_angle_site_symmetry_1
_geom_angle_site_symmetry_3
C6 C1 C2 118.7(4) . .
C6 C1 C7 120.5(4) . .
C2 C1 C7 120.8(4) . .
C3 C2 C1 119.5(4) . .
C3 C2 H2 120.3 . .
C1 C2 H2 120.3 . .
C2 C3 F1 119.9(4) . .
C2 C3 C4 122.4(4) . .
F1 C3 C4 117.6(4) . .
C5 C4 O3 124.1(4) . .
C5 C4 C3 118.6(4) . .
O3 C4 C3 117.3(3) . .
C4 C5 C6 119.4(4) . .
C4 C5 H5 120.3 . .
C6 C5 H5 120.3 . .
C1 C6 C5 121.4(4) . .
C1 C6 H6 119.3 . .
C5 C6 H6 119.3 . .
O2 C7 O1 124.0(4) . .
O2 C7 C1 120.6(4) . .
O1 C7 C1 115.3(4) . .
C9 C8 C13 121.3(4) . .
C9 C8 O3 119.1(4) . .
C13 C8 O3 119.6(4) . .
C8 C9 C10 118.7(4) . .
C8 C9 H9 120.6 . .
C10 C9 H9 120.6 . .
C11 C10 C9 121.1(4) . .
C11 C10 H10 119.4 . .
C9 C10 H10 119.4 . .
C10 C11 O4 116.5(4) . .
C10 C11 C12 119.5(4) . .
O4 C11 C12 124.1(4) . .
C11 C12 C13 119.8(4) . .
C11 C12 H12 120.1 . .
C13 C12 H12 120.1 . .
C8 C13 C12 119.3(4) . .
C8 C13 H13 120.3 . .
C12 C13 H13 120.3 . .
O4 C14 C16 105.4(4) . .
O4 C14 C15 113.0(3) . .
C16 C14 C15 111.1(4) . .
O4 C14 H14 109.1 . .
C16 C14 H14 109.1 . .
C15 C14 H14 109.1 . .
O6 C15 O5 125.9(4) . .
O6 C15 C14 117.2(4) . .
O5 C15 C14 116.8(4) . .
C14 C16 H16A 109.5 . .
C14 C16 H16B 109.5 . .
H16A C16 H16B 109.5 . .
C14 C16 H16C 109.5 . .
H16A C16 H16C 109.5 . .
H16B C16 H16C 109.5 . .
C22 C17 C18 119.8(5) . .
C22 C17 O9 118.9(5) . .
C18 C17 O9 121.3(5) . .
C17 C18 C19 120.0(5) . .
C17 C18 H18 120.0 . .
C19 C18 H18 120.0 . .
C20 C19 C18 118.2(5) . .
C20 C19 H19 120.9 . .
C18 C19 H19 120.9 . .
C21 C20 C19 121.4(5) . .
C21 C20 O10 120.2(5) . .
C19 C20 O10 118.5(4) . .
C22 C21 C20 119.7(5) . .
C22 C21 H21 120.1 . .
C20 C21 H21 120.1 . .
C21 C22 C17 120.6(5) . .
C21 C22 H22 119.7 . .
C17 C22 H22 119.7 . .
O9 C23 C25 107.6(4) . .
O9 C23 C24 111.0(4) . .
C25 C23 C24 112.3(5) . .
O9 C23 H23 108.6 . .
C25 C23 H23 108.6 . .
C24 C23 H23 108.6 . .
O8 C24 O7 125.5(5) . .
O8 C24 C23 121.1(4) . .
O7 C24 C23 113.4(4) . .
C23 C25 H25A 109.5 . .
C23 C25 H25B 109.5 . .
H25A C25 H25B 109.5 . .
C23 C25 H25C 109.5 . .
H25A C25 H25C 109.5 . .
H25B C25 H25C 109.5 . .
O10 C26 C27 116.9(4) . .
O10 C26 C31 125.7(4) . .
C27 C26 C31 117.5(4) . .
F2 C27 C28 119.7(4) . .
F2 C27 C26 117.8(4) . .
C28 C27 C26 122.5(4) . .
C27 C28 C29 119.6(4) . .
C27 C28 H28 120.2 . .
C29 C28 H28 120.2 . .
C30 C29 C28 118.4(4) . .
C30 C29 C32 121.4(4) . .
C28 C29 C32 120.2(4) . .
C31 C30 C29 121.2(4) . .
C31 C30 H30 119.4 . .
C29 C30 H30 119.4 . .
C30 C31 C26 120.8(4) . .
C30 C31 H31 119.6 . .
C26 C31 H31 119.6 . .
O12 C32 O11 124.4(4) . .
O12 C32 C29 120.5(4) . .
O11 C32 C29 115.1(4) . .
N1 C33 N2 112.1(4) . .
N1 C33 H33 123.9 . .
N2 C33 H33 123.9 . .
C35 C34 N1 109.3(4) . .
C35 C34 H34 125.3 . .
N1 C34 H34 125.3 . .
C34 C35 N2 106.6(4) . .
C34 C35 H35 126.7 . .
N2 C35 H35 126.7 . .
N2 C36 C37 112.1(4) . .
N2 C36 H36A 109.2 . .
C37 C36 H36A 109.2 . .
N2 C36 H36B 109.2 . .
C37 C36 H36B 109.2 . .
H36A C36 H36B 107.9 . .
C36 C37 C38 109.7(4) . .
C36 C37 H37A 109.7 . .
C38 C37 H37A 109.7 . .
C36 C37 H37B 109.7 . .
C38 C37 H37B 109.7 . .
H37A C37 H37B 108.2 . .
C39 C38 C37 110.9(4) . .
C39 C38 H38A 109.5 . .
C37 C38 H38A 109.5 . .
C39 C38 H38B 109.5 . .
C37 C38 H38B 109.5 . .
H38A C38 H38B 108.0 . .
N4 C39 C38 110.8(4) . .
N4 C39 H39A 109.5 . .
C38 C39 H39A 109.5 . .
N4 C39 H39B 109.5 . .
C38 C39 H39B 109.5 . .
H39A C39 H39B 108.1 . .
N4 C40 N3 111.3(4) . .
N4 C40 H40 124.4 . .
N3 C40 H40 124.4 . .
C42 C41 N3 109.9(4) . .
C42 C41 H41 125.0 . .
N3 C41 H41 125.0 . .
C41 C42 N4 106.3(4) . .
C41 C42 H42 126.9 . .
N4 C42 H42 126.9 . .
N5 C43 N6 112.4(6) . .
N5 C43 H43 123.8 . .
N6 C43 H43 123.8 . .
C45 C44 N5 109.6(6) . .
C45 C44 H44 125.2 . .
N5 C44 H44 125.2 . .
C44 C45 N6 107.1(6) . .
C44 C45 H45 126.4 . .
N6 C45 H45 126.4 . .
C47 C46 N6 117.8(7) . .
C47 C46 H46A 107.8 . .
N6 C46 H46A 107.8 . .
C47 C46 H46B 107.8 . .
N6 C46 H46B 107.8 . .
H46A C46 H46B 107.2 . .
C48 C47 C46 125.0(13) . .
C48 C47 H47A 106.1 . .
C46 C47 H47A 106.1 . .
C48 C47 H47B 106.1 . .
C46 C47 H47B 106.1 . .
H47A C47 H47B 106.3 . .
C47 C48 C49 130.9(12) . .
C47 C48 H48A 104.5 . .
C49 C48 H48A 104.5 . .
C47 C48 H48B 104.5 . .
C49 C48 H48B 104.5 . .
H48A C48 H48B 105.7 . .
C48 C49 N7 118.9(8) . .
C48 C49 H49A 107.6 . .
N7 C49 H49A 107.6 . .
C48 C49 H49B 107.6 . .
N7 C49 H49B 107.6 . .
H49A C49 H49B 107.0 . .
N8 C50 N7 111.2(4) . .
N8 C50 H50 124.4 . .
N7 C50 H50 124.4 . .
C52 C51 N8 109.6(6) . .
C52 C51 H51 125.2 . .
N8 C51 H51 125.2 . .
C51 C52 N7 106.8(5) . .
C51 C52 H52 126.6 . .
N7 C52 H52 126.6 . .
C33 N1 C34 105.1(4) . .
C33 N1 Zn1 130.8(3) . .
C34 N1 Zn1 123.6(3) . .
C33 N2 C35 106.8(4) . .
C33 N2 C36 127.3(4) . .
C35 N2 C36 125.8(4) . .
C40 N3 C41 105.1(4) . .
C40 N3 Zn2 127.3(3) . 2_746
C41 N3 Zn2 127.5(3) . 2_746
C40 N4 C42 107.5(4) . .
C40 N4 C39 127.2(4) . .
C42 N4 C39 125.3(4) . .
C43 N5 C44 104.3(5) . .
C43 N5 Zn1 130.8(4) . .
C44 N5 Zn1 124.9(4) . .
C43 N6 C45 106.5(5) . .
C43 N6 C46 128.5(6) . .
C45 N6 C46 124.9(6) . .
C50 N7 C52 107.8(5) . .
C50 N7 C49 125.1(5) . .
C52 N7 C49 126.9(5) . .
C50 N8 C51 104.7(5) . .
C50 N8 Zn2 130.6(3) . 2_756
C51 N8 Zn2 124.5(4) . 2_756
C7 O1 Zn1 111.7(3) . .
C4 O3 C8 115.1(3) . .
C11 O4 C14 118.4(3) . .
C15 O5 Zn2 117.2(3) . .
C24 O7 Zn1 125.9(3) . .
C17 O9 C23 112.8(4) . .
C26 O10 C20 114.9(3) . .
C32 O11 Zn2 114.5(3) . 1_554
H131 O13 H132 108.4 . .
H142 O14 H141 103.1 . .
O1 Zn1 O7 107.49(13) . .
O1 Zn1 N5 117.92(15) . .
O7 Zn1 N5 110.34(17) . .
O1 Zn1 N1 113.26(14) . .
O7 Zn1 N1 96.93(14) . .
N5 Zn1 N1 108.85(16) . .
O11 Zn2 O5 109.43(13) 1_556 .
O11 Zn2 N3 117.66(14) 1_556 2_756
O5 Zn2 N3 107.74(13) . 2_756
O11 Zn2 N8 110.01(15) 1_556 2_746
O5 Zn2 N8 105.69(15) . 2_746
N3 Zn2 N8 105.62(15) 2_756 2_746

loop_
_geom_bond_atom_site_label_1
_geom_bond_atom_site_label_2
_geom_bond_distance
_geom_bond_site_symmetry_2
C1 C6 1.382(5) .
C1 C2 1.393(6) .
C1 C7 1.505(6) .
C2 C3 1.353(6) .
C2 H2 0.9300 .
C3 F1 1.361(5) .
C3 C4 1.388(6) .
C4 C5 1.378(6) .
C4 O3 1.381(5) .
C5 C6 1.386(6) .
C5 H5 0.9300 .
C6 H6 0.9300 .
C7 O2 1.216(5) .
C7 O1 1.269(5) .
C8 C9 1.365(7) .
C8 C13 1.367(6) .
C8 O3 1.404(5) .
C9 C10 1.378(6) .
C9 H9 0.9300 .
C10 C11 1.371(6) .
C10 H10 0.9300 .
C11 O4 1.371(5) .
C11 C12 1.374(6) .
C12 C13 1.389(6) .
C12 H12 0.9300 .
C13 H13 0.9300 .
C14 O4 1.429(5) .
C14 C16 1.508(6) .
C14 C15 1.534(6) .
C14 H14 0.9800 .
C15 O6 1.217(6) .
C15 O5 1.274(5) .
C16 H16A 0.9600 .
C16 H16B 0.9600 .
C16 H16C 0.9600 .
C17 C22 1.370(7) .
C17 C18 1.377(7) .
C17 O9 1.393(6) .
C18 C19 1.394(7) .
C18 H18 0.9300 .
C19 C20 1.372(7) .
C19 H19 0.9300 .
C20 C21 1.370(7) .
C20 O10 1.408(6) .
C21 C22 1.355(7) .
C21 H21 0.9300 .
C22 H22 0.9300 .
C23 O9 1.416(6) .
C23 C25 1.511(7) .
C23 C24 1.541(7) .
C23 H23 0.9800 .
C24 O8 1.219(6) .
C24 O7 1.249(5) .
C25 H25A 0.9600 .
C25 H25B 0.9600 .
C25 H25C 0.9600 .
C26 O10 1.368(5) .
C26 C27 1.380(6) .
C26 C31 1.382(6) .
C27 F2 1.346(5) .
C27 C28 1.367(6) .
C28 C29 1.394(6) .
C28 H28 0.9300 .
C29 C30 1.377(6) .
C29 C32 1.498(6) .
C30 C31 1.376(6) .
C30 H30 0.9300 .
C31 H31 0.9300 .
C32 O12 1.230(5) .
C32 O11 1.269(5) .
C33 N1 1.306(5) .
C33 N2 1.320(6) .
C33 H33 0.9300 .
C34 C35 1.336(7) .
C34 N1 1.370(6) .
C34 H34 0.9300 .
C35 N2 1.362(6) .
C35 H35 0.9300 .
C36 N2 1.472(6) .
C36 C37 1.504(7) .
C36 H36A 0.9700 .
C36 H36B 0.9700 .
C37 C38 1.540(6) .
C37 H37A 0.9700 .
C37 H37B 0.9700 .
C38 C39 1.490(7) .
C38 H38A 0.9700 .
C38 H38B 0.9700 .
C39 N4 1.472(6) .
C39 H39A 0.9700 .
C39 H39B 0.9700 .
C40 N4 1.321(6) .
C40 N3 1.328(5) .
C40 H40 0.9300 .
C41 C42 1.342(7) .
C41 N3 1.360(6) .
C41 H41 0.9300 .
C42 N4 1.361(6) .
C42 H42 0.9300 .
C43 N5 1.317(7) .
C43 N6 1.326(8) .
C43 H43 0.9300 .
C44 C45 1.334(8) .
C44 N5 1.379(7) .
C44 H44 0.9300 .
C45 N6 1.358(8) .
C45 H45 0.9300 .
C46 C47 1.452(11) .
C46 N6 1.470(8) .
C46 H46A 0.9700 .
C46 H46B 0.9700 .
C47 C48 1.284(14) .
C47 H47A 0.9700 .
C47 H47B 0.9700 .
C48 C49 1.455(13) .
C48 H48A 0.9700 .
C48 H48B 0.9700 .
C49 N7 1.472(8) .
C49 H49A 0.9700 .
C49 H49B 0.9700 .
C50 N8 1.309(7) .
C50 N7 1.331(7) .
C50 H50 0.9300 .
C51 C52 1.330(9) .
C51 N8 1.377(7) .
C51 H51 0.9300 .
C52 N7 1.336(7) .
C52 H52 0.9300 .
N1 Zn1 2.020(3) .
N3 Zn2 2.001(3) 2_746
N5 Zn1 2.011(5) .
N8 Zn2 2.029(4) 2_756
O1 Zn1 1.937(3) .
O5 Zn2 1.968(3) .
O7 Zn1 1.958(3) .
O11 Zn2 1.948(3) 1_554
O13 H131 0.8499 .
O13 H132 0.8498 .
O14 H142 0.8501 .
O14 H141 0.8500 .
Zn2 O11 1.948(3) 1_556
Zn2 N3 2.001(3) 2_756
Zn2 N8 2.029(4) 2_746

loop_
_geom_hbond_atom_site_label_D
_geom_hbond_atom_site_label_H
_geom_hbond_atom_site_label_A
_geom_hbond_distance_DH
_geom_hbond_distance_HA
_geom_hbond_distance_DA
_geom_hbond_angle_DHA
_geom_hbond_site_symmetry_A
O14 H141 O5 0.85 1.96 2.804(8) 173.8 1_454
O14 H142 O13 0.85 2.55 3.387(11) 169.3 2_645
O13 H132 O12 0.85 2.11 2.789(6) 136.6 .
O13 H131 O8 0.85 2.19 2.913(7) 143.3 1_554

loop_
_geom_torsion_atom_site_label_1
_geom_torsion_atom_site_label_2
_geom_torsion_atom_site_label_3
_geom_torsion_atom_site_label_4
_geom_torsion
_geom_torsion_site_symmetry_4
C6 C1 C2 C3 -2.9(7) .
C7 C1 C2 C3 175.0(4) .
C1 C2 C3 F1 -176.8(4) .
C1 C2 C3 C4 0.0(7) .
C2 C3 C4 C5 2.3(7) .
F1 C3 C4 C5 179.2(4) .
C2 C3 C4 O3 -176.0(4) .
F1 C3 C4 O3 0.9(6) .
O3 C4 C5 C6 176.5(4) .
C3 C4 C5 C6 -1.7(7) .
C2 C1 C6 C5 3.6(7) .
C7 C1 C6 C5 -174.4(4) .
C4 C5 C6 C1 -1.2(7) .
C6 C1 C7 O2 -178.6(5) .
C2 C1 C7 O2 3.5(7) .
C6 C1 C7 O1 3.2(6) .
C2 C1 C7 O1 -174.6(4) .
C13 C8 C9 C10 4.5(7) .
O3 C8 C9 C10 -174.9(4) .
C8 C9 C10 C11 -0.4(7) .
C9 C10 C11 O4 176.8(4) .
C9 C10 C11 C12 -3.5(7) .
C10 C11 C12 C13 3.3(6) .
O4 C11 C12 C13 -177.1(4) .
C9 C8 C13 C12 -4.7(7) .
O3 C8 C13 C12 174.7(4) .
C11 C12 C13 C8 0.7(6) .
O4 C14 C15 O6 -161.7(4) .
C16 C14 C15 O6 80.1(6) .
O4 C14 C15 O5 19.8(5) .
C16 C14 C15 O5 -98.4(5) .
C22 C17 C18 C19 3.9(7) .
O9 C17 C18 C19 -177.1(4) .
C17 C18 C19 C20 -1.2(7) .
C18 C19 C20 C21 -2.8(7) .
C18 C19 C20 O10 176.5(4) .
C19 C20 C21 C22 4.0(8) .
O10 C20 C21 C22 -175.3(4) .
C20 C21 C22 C17 -1.2(8) .
C18 C17 C22 C21 -2.7(8) .
O9 C17 C22 C21 178.2(5) .
O9 C23 C24 O8 68.9(6) .
C25 C23 C24 O8 -51.7(7) .
O9 C23 C24 O7 -111.9(5) .
C25 C23 C24 O7 127.5(5) .
O10 C26 C27 F2 0.2(6) .
C31 C26 C27 F2 -179.2(4) .
O10 C26 C27 C28 179.4(4) .
C31 C26 C27 C28 -0.1(7) .
F2 C27 C28 C29 179.5(4) .
C26 C27 C28 C29 0.4(7) .
C27 C28 C29 C30 0.2(6) .
C27 C28 C29 C32 179.4(4) .
C28 C29 C30 C31 -1.0(7) .
C32 C29 C30 C31 179.8(4) .
C29 C30 C31 C26 1.3(7) .
O10 C26 C31 C30 179.8(4) .
C27 C26 C31 C30 -0.8(7) .
C30 C29 C32 O12 179.2(5) .
C28 C29 C32 O12 0.0(7) .
C30 C29 C32 O11 0.5(6) .
C28 C29 C32 O11 -178.7(4) .
N1 C34 C35 N2 -0.5(7) .
N2 C36 C37 C38 173.3(4) .
C36 C37 C38 C39 174.6(5) .
C37 C38 C39 N4 170.9(4) .
N3 C41 C42 N4 -0.1(6) .
N5 C44 C45 N6 -1.1(7) .
N6 C46 C47 C48 -66.5(17) .
C46 C47 C48 C49 -117.0(15) .
C47 C48 C49 N7 -43(2) .
N8 C51 C52 N7 -0.1(8) .
N2 C33 N1 C34 0.1(5) .
N2 C33 N1 Zn1 -172.3(3) .
C35 C34 N1 C33 0.3(6) .
C35 C34 N1 Zn1 173.4(4) .
N1 C33 N2 C35 -0.4(6) .
N1 C33 N2 C36 175.9(4) .
C34 C35 N2 C33 0.6(6) .
C34 C35 N2 C36 -175.8(5) .
C37 C36 N2 C33 119.9(5) .
C37 C36 N2 C35 -64.4(7) .
N4 C40 N3 C41 0.5(5) .
N4 C40 N3 Zn2 -175.0(3) 2_746
C42 C41 N3 C40 -0.2(6) .
C42 C41 N3 Zn2 175.3(4) 2_746
N3 C40 N4 C42 -0.6(6) .
N3 C40 N4 C39 176.4(4) .
C41 C42 N4 C40 0.4(6) .
C41 C42 N4 C39 -176.6(5) .
C38 C39 N4 C40 120.1(5) .
C38 C39 N4 C42 -63.4(7) .
N6 C43 N5 C44 -0.9(7) .
N6 C43 N5 Zn1 179.0(4) .
C45 C44 N5 C43 1.2(7) .
C45 C44 N5 Zn1 -178.7(4) .
N5 C43 N6 C45 0.3(7) .
N5 C43 N6 C46 177.0(6) .
C44 C45 N6 C43 0.5(7) .
C44 C45 N6 C46 -176.4(6) .
C47 C46 N6 C43 116.0(10) .
C47 C46 N6 C45 -67.9(12) .
N8 C50 N7 C52 -0.7(6) .
N8 C50 N7 C49 175.6(5) .
C51 C52 N7 C50 0.5(8) .
C51 C52 N7 C49 -175.7(6) .
C48 C49 N7 C50 -100.9(10) .
C48 C49 N7 C52 74.7(11) .
N7 C50 N8 C51 0.6(6) .
N7 C50 N8 Zn2 -174.0(3) 2_756
C52 C51 N8 C50 -0.3(7) .
C52 C51 N8 Zn2 174.7(5) 2_756
O2 C7 O1 Zn1 0.5(7) .
C1 C7 O1 Zn1 178.7(3) .
C5 C4 O3 C8 2.4(6) .
C3 C4 O3 C8 -179.4(4) .
C9 C8 O3 C4 90.8(5) .
C13 C8 O3 C4 -88.6(5) .
C10 C11 O4 C14 -153.0(4) .
C12 C11 O4 C14 27.3(5) .
C16 C14 O4 C11 178.2(4) .
C15 C14 O4 C11 56.7(5) .
O6 C15 O5 Zn2 6.9(6) .
C14 C15 O5 Zn2 -174.7(3) .
O8 C24 O7 Zn1 5.3(8) .
C23 C24 O7 Zn1 -173.9(3) .
C22 C17 O9 C23 -108.2(5) .
C18 C17 O9 C23 72.8(6) .
C25 C23 O9 C17 -176.0(4) .
C24 C23 O9 C17 60.7(6) .
C27 C26 O10 C20 178.3(4) .
C31 C26 O10 C20 -2.2(6) .
C21 C20 O10 C26 88.5(5) .
C19 C20 O10 C26 -90.9(5) .
O12 C32 O11 Zn2 7.3(6) 1_554
C29 C32 O11 Zn2 -174.0(3) 1_554
C7 O1 Zn1 O7 165.3(3) .
C7 O1 Zn1 N5 -69.3(4) .
C7 O1 Zn1 N1 59.4(4) .
C24 O7 Zn1 O1 63.5(4) .
C24 O7 Zn1 N5 -66.3(4) .
C24 O7 Zn1 N1 -179.4(4) .
C43 N5 Zn1 O1 73.1(5) .
C44 N5 Zn1 O1 -107.0(4) .
C43 N5 Zn1 O7 -162.9(4) .
C44 N5 Zn1 O7 17.0(5) .
C43 N5 Zn1 N1 -57.7(5) .
C44 N5 Zn1 N1 122.2(4) .
C33 N1 Zn1 O1 -77.7(4) .
C34 N1 Zn1 O1 111.1(4) .
C33 N1 Zn1 O7 169.8(4) .
C34 N1 Zn1 O7 -1.4(4) .
C33 N1 Zn1 N5 55.5(4) .
C34 N1 Zn1 N5 -115.7(4) .
C15 O5 Zn2 O11 -63.6(3) 1_556
C15 O5 Zn2 N3 65.4(3) 2_756
C15 O5 Zn2 N8 178.0(3) 2_746
